data_1576423
loop_
_publ_author_name
'Lapa, Hugo M.'
'del Rosso, Mattia'
'Zacchini, Stefano'
'Giarola, Greta'
'Alegria, Elisabete C. B. A.'
'Trzeciak, Anna M.'
'Marchetti, Fabio'
'Martins, Lu\'isa M. D. R. S.'
'Biancalana, Lorenzo'

_publ_section_title
;
 Controlling alkyne dimerization and trimerization with ruthenium(ii)
 arene isocyanide catalysts
;
_journal_issue 5
_journal_name_full 'Catalysis Science &amp; Technology'
_journal_page_first 1622
_journal_page_last 1653
_journal_paper_doi 10.1039/D5CY01493J
_journal_volume 16
_journal_year 2026
_chemical_absolute_configuration ad
_chemical_formula_sum 'C21 H29 Cl2 N O Ru'
_chemical_formula_weight 483.42
_space_group_crystal_system orthorhombic
_space_group_IT_number 19
_space_group_name_Hall 'P 2ac 2ab'
_space_group_name_H-M_alt 'P 21 21 21'
_atom_sites_solution_hydrogens mixed
_audit_creation_method SHELXL-2017/1
_audit_update_record
;
2025-11-21 deposited with the CCDC.	2026-01-29 downloaded from the CCDC.
;
_cell_angle_alpha 90
_cell_angle_beta 90
_cell_angle_gamma 90
_cell_formula_units_Z 4
_cell_length_a 7.3074(4)
_cell_length_b 12.8439(7)
_cell_length_c 22.1781(13)
_cell_measurement_reflns_used 9588
_cell_measurement_temperature 100(2)
_cell_measurement_theta_max 36.546
_cell_measurement_theta_min 2.4265
_cell_volume 2081.5(2)
_computing_cell_refinement 'APEX3 (Bruker AXS, 2015)'
_computing_data_collection 'APEX3 (Bruker AXS, 2015)'
_computing_data_reduction 'SAINT (Bruker AXS, 2015)'
_computing_molecular_graphics 'ORTEPIII (Johnson, 1996)'
_computing_publication_material 'XCIF 2014/2 (Bruker AXS, 2014)'
_computing_structure_refinement 'SHELXL-2017/1 (Sheldrick, 2017)'
_computing_structure_solution 'SHELXT 2014/5 (Sheldrick, 2014)'
_diffrn_ambient_temperature 100(2)
_diffrn_measured_fraction_theta_full 0.999
_diffrn_measured_fraction_theta_max 0.999
_diffrn_measurement_device_type 'PHOTONII area detector'
_diffrn_measurement_method 'phi and omega scans'
_diffrn_radiation_type MoK\a
_diffrn_radiation_wavelength 0.71073
_diffrn_reflns_av_R_equivalents 0.0286
_diffrn_reflns_av_unetI/netI 0.0178
_diffrn_reflns_Laue_measured_fraction_full 0.999
_diffrn_reflns_Laue_measured_fraction_max 0.999
_diffrn_reflns_limit_h_max 9
_diffrn_reflns_limit_h_min -9
_diffrn_reflns_limit_k_max 16
_diffrn_reflns_limit_k_min -16
_diffrn_reflns_limit_l_max 29
_diffrn_reflns_limit_l_min -29
_diffrn_reflns_number 32825
_diffrn_reflns_point_group_measured_fraction_full 0.999
_diffrn_reflns_point_group_measured_fraction_max 0.999
_diffrn_reflns_theta_full 25.242
_diffrn_reflns_theta_max 27.997
_diffrn_reflns_theta_min 1.832
_diffrn_source 'fine-focus sealed tube'
_exptl_absorpt_coefficient_mu 1.020
_exptl_absorpt_correction_T_max 0.5680
_exptl_absorpt_correction_T_min 0.4581
_exptl_absorpt_correction_type empirical
_exptl_absorpt_process_details
; 
 Data were corrected for Lorentz polarization and absorption
 effects (empirical absorption correction SADABS).
 R(int) =  0.1244 (selected reflections only, before parameter refinement)
 R(int) =  0.0580 (selected reflections only, after parameter refinement)
;
_exptl_crystal_colour yellow
_exptl_crystal_density_diffrn 1.543
_exptl_crystal_description plate
_exptl_crystal_F_000 992
_exptl_crystal_size_max 0.190
_exptl_crystal_size_mid 0.170
_exptl_crystal_size_min 0.130
_refine_diff_density_max 0.512
_refine_diff_density_min -0.621
_refine_diff_density_rms 0.066
_refine_ls_abs_structure_details
;
 Flack x determined using 2128 quotients [(I+)-(I-)]/[(I+)+(I-)]
 (Parsons, Flack and Wagner, Acta Cryst. B69 (2013) 249-259).
;
_refine_ls_abs_structure_Flack 0.009(8)
_refine_ls_extinction_method none
_refine_ls_goodness_of_fit_ref 1.145
_refine_ls_hydrogen_treatment mixed
_refine_ls_matrix_type full
_refine_ls_number_parameters 248
_refine_ls_number_reflns 5026
_refine_ls_number_restraints 4
_refine_ls_restrained_S_all 1.152
_refine_ls_R_factor_all 0.0207
_refine_ls_R_factor_gt 0.0206
_refine_ls_shift/su_max 0.001
_refine_ls_shift/su_mean 0.000
_refine_ls_structure_factor_coef Fsqd
_refine_ls_weighting_details 'w=1/[\s^2^(Fo^2^)+(0.0222P)^2^+1.5963P] where P=(Fo^2^+2Fc^2^)/3'
_refine_ls_weighting_scheme calc
_refine_ls_wR_factor_gt 0.0530
_refine_ls_wR_factor_ref 0.0531
_reflns_Friedel_coverage 0.754
_reflns_Friedel_fraction_full 1.000
_reflns_Friedel_fraction_max 1.000
_reflns_number_gt 5003
_reflns_number_total 5026
_reflns_threshold_expression 'I > 2\s(I)'
_cod_data_source_file d5cy01493j2.cif
_cod_data_source_block 2c
_cod_depositor_comments 'Adding full bibliography for 1576417--1576424.cif.'
_cod_database_code 1576423
_shelx_shelxl_version_number 2017/1
_shelx_space_group_comment
;
The symmetry employed for this shelxl refinement is uniquely defined
by the following loop, which should always be used as a source of
symmetry information in preference to the above space-group names.
They are only intended as comments.
;
_shelx_estimated_absorpt_t_min 0.830
_shelx_estimated_absorpt_t_max 0.879

loop_
_space_group_symop_operation_xyz
'x, y, z'
'-x+1/2, -y, z+1/2'
'-x, y+1/2, -z+1/2'
'x+1/2, -y+1/2, -z'

loop_
_atom_site_label
_atom_site_type_symbol
_atom_site_fract_x
_atom_site_fract_y
_atom_site_fract_z
_atom_site_U_iso_or_equiv
_atom_site_adp_type
_atom_site_occupancy
_atom_site_site_symmetry_order
_atom_site_calc_flag
_atom_site_refinement_flags_posn
_atom_site_refinement_flags_adp
_atom_site_refinement_flags_occupancy
_atom_site_disorder_assembly
_atom_site_disorder_group
Ru1 Ru 0.61654(3) 0.73565(2) 0.34944(2) 0.01174(6) Uani 1 1 d . . . . .
Cl1 Cl 0.35787(10) 0.62872(6) 0.37674(3) 0.01917(14) Uani 1 1 d . . . . .
Cl2 Cl 0.40700(10) 0.88110(5) 0.34355(3) 0.01913(14) Uani 1 1 d . . . . .
N1 N 0.5318(4) 0.6854(2) 0.21513(12) 0.0178(5) Uani 1 1 d . . . . .
C1 C 0.5567(4) 0.7050(2) 0.26511(13) 0.0141(5) Uani 1 1 d . . . . .
C2 C 0.4976(4) 0.6630(2) 0.15171(14) 0.0158(5) Uani 1 1 d . . . . .
H2 H 0.487395 0.585796 0.146810 0.019 Uiso 1 1 calc R U . . .
C3 C 0.3166(4) 0.7116(3) 0.13328(14) 0.0217(7) Uani 1 1 d . . . . .
H3A H 0.218290 0.683808 0.158661 0.033 Uiso 1 1 calc R U . . .
H3B H 0.291252 0.695181 0.090944 0.033 Uiso 1 1 calc R U . . .
H3C H 0.323350 0.787347 0.138336 0.033 Uiso 1 1 calc R U . . .
C4 C 0.6569(4) 0.7007(2) 0.11369(13) 0.0168(6) Uani 1 1 d . . . . .
C5 C 0.6937(5) 0.8067(3) 0.10836(16) 0.0245(7) Uani 1 1 d . . . . .
H5 H 0.624806 0.855892 0.130901 0.029 Uiso 1 1 calc R U . . .
C6 C 0.8322(5) 0.8402(3) 0.06975(17) 0.0301(8) Uani 1 1 d . . . . .
H6 H 0.855747 0.912548 0.065505 0.036 Uiso 1 1 calc R U . . .
C7 C 0.9346(4) 0.7701(4) 0.03794(15) 0.0311(8) Uani 1 1 d . . . . .
H7 H 1.030030 0.793788 0.012263 0.037 Uiso 1 1 calc R U . . .
C8 C 0.8991(5) 0.6642(3) 0.04317(15) 0.0273(7) Uani 1 1 d . . . . .
H8 H 0.969187 0.615559 0.020648 0.033 Uiso 1 1 calc R U . . .
C9 C 0.7606(4) 0.6294(3) 0.08150(14) 0.0213(6) Uani 1 1 d . . . . .
H9 H 0.737414 0.556943 0.085535 0.026 Uiso 1 1 calc R U . . .
C11 C 0.9068(4) 0.7578(3) 0.32479(13) 0.0204(6) Uani 1 1 d . . . . .
C12 C 0.8796(4) 0.6518(2) 0.34377(14) 0.0197(6) Uani 1 1 d . . . . .
C13 C 0.7994(4) 0.6312(2) 0.40060(14) 0.0176(6) Uani 1 1 d . . . . .
C14 C 0.7528(4) 0.7164(2) 0.44077(13) 0.0160(6) Uani 1 1 d . . . . .
C15 C 0.7769(4) 0.8201(2) 0.42168(14) 0.0161(6) Uani 1 1 d . . . . .
C16 C 0.8494(4) 0.8407(2) 0.36225(13) 0.0170(6) Uani 1 1 d . . . . .
C21 C 0.9937(5) 0.7798(4) 0.26417(16) 0.0351(9) Uani 1 1 d . . . . .
H21A H 0.981508 0.854015 0.254713 0.053 Uiso 1 1 calc R U . . .
H21B H 0.932259 0.738538 0.233007 0.053 Uiso 1 1 calc R U . . .
H21C H 1.123661 0.761097 0.265549 0.053 Uiso 1 1 calc R U . . .
C22 C 0.9361(5) 0.5640(3) 0.30218(18) 0.0325(9) Uani 1 1 d . . . . .
H22A H 1.062981 0.544191 0.310738 0.049 Uiso 1 1 calc R U . . .
H22B H 0.926035 0.587028 0.260187 0.049 Uiso 1 1 calc R U . . .
H22C H 0.855827 0.503915 0.308715 0.049 Uiso 1 1 calc R U . . .
C23 C 0.7642(5) 0.5219(3) 0.42170(18) 0.0277(7) Uani 1 1 d . . . . .
H23A H 0.804046 0.472627 0.390611 0.042 Uiso 1 1 calc R U . . .
H23B H 0.633053 0.512693 0.429266 0.042 Uiso 1 1 calc R U . . .
H23C H 0.832512 0.509003 0.458985 0.042 Uiso 1 1 calc R U . . .
C24 C 0.6759(5) 0.6900(3) 0.50206(14) 0.0244(7) Uani 1 1 d . . . . .
H24A H 0.740401 0.629358 0.518438 0.037 Uiso 1 1 calc R U . . .
H24B H 0.545275 0.673999 0.498313 0.037 Uiso 1 1 calc R U . . .
H24C H 0.692147 0.749461 0.529218 0.037 Uiso 1 1 calc DR U . . .
C25 C 0.7162(5) 0.9104(3) 0.46090(15) 0.0250(7) Uani 1 1 d . . . . .
H25A H 0.638400 0.884389 0.493594 0.038 Uiso 1 1 calc DR U . . .
H25B H 0.646993 0.960258 0.436425 0.038 Uiso 1 1 calc DR U . . .
H25C H 0.823904 0.944910 0.478020 0.038 Uiso 1 1 calc R U . . .
C26 C 0.8748(5) 0.9515(2) 0.34123(16) 0.0285(7) Uani 1 1 d . . . . .
H26A H 1.005762 0.966911 0.337951 0.043 Uiso 1 1 calc R U . . .
H26B H 0.818423 0.999108 0.370340 0.043 Uiso 1 1 calc DR U . . .
H26C H 0.816663 0.960439 0.301747 0.043 Uiso 1 1 calc R U . . .
O1 O 0.4734(9) 0.9410(3) 0.20538(19) 0.0804(16) Uani 1 1 d D . . . .
H12 H 0.542(10) 1.004(4) 0.200(4) 0.121 Uiso 1 1 d D U . . .
H11 H 0.457(12) 0.937(6) 0.2477(13) 0.121 Uiso 1 1 d D U . . .

loop_
_atom_site_aniso_label
_atom_site_aniso_U_11
_atom_site_aniso_U_22
_atom_site_aniso_U_33
_atom_site_aniso_U_23
_atom_site_aniso_U_13
_atom_site_aniso_U_12
Ru1 0.01153(9) 0.01437(9) 0.00930(9) -0.00150(7) -0.00013(8) 0.00037(8)
Cl1 0.0162(3) 0.0236(3) 0.0177(3) -0.0004(3) 0.0015(3) -0.0051(3)
Cl2 0.0181(3) 0.0186(3) 0.0207(3) -0.0016(3) -0.0031(3) 0.0042(2)
N1 0.0192(13) 0.0199(13) 0.0144(12) 0.0015(10) 0.0002(10) -0.0027(10)
C1 0.0130(12) 0.0153(13) 0.0141(13) 0.0007(10) 0.0010(10) -0.0010(10)
C2 0.0185(13) 0.0194(13) 0.0095(12) -0.0018(13) -0.0009(12) -0.0033(10)
C3 0.0181(14) 0.0294(18) 0.0177(14) 0.0012(12) -0.0010(11) -0.0023(12)
C4 0.0144(14) 0.0236(14) 0.0124(13) 0.0016(10) -0.0028(10) -0.0028(10)
C5 0.0254(16) 0.0253(16) 0.0227(16) 0.0005(13) -0.0010(14) -0.0049(13)
C6 0.0289(19) 0.0339(19) 0.0276(18) 0.0095(15) -0.0059(14) -0.0127(15)
C7 0.0170(14) 0.057(2) 0.0189(15) 0.0124(16) -0.0007(11) -0.0057(16)
C8 0.0190(15) 0.045(2) 0.0174(14) 0.0022(13) 0.0010(14) 0.0030(16)
C9 0.0195(14) 0.0309(17) 0.0136(14) 0.0011(12) -0.0014(12) 0.0002(13)
C11 0.0147(13) 0.0302(16) 0.0163(12) -0.0010(12) 0.0010(10) 0.0003(13)
C12 0.0143(12) 0.0252(14) 0.0196(14) -0.0080(12) -0.0056(14) 0.0065(12)
C13 0.0147(13) 0.0181(14) 0.0201(15) -0.0012(11) -0.0052(11) 0.0029(11)
C14 0.0140(13) 0.0209(15) 0.0131(13) -0.0009(11) -0.0020(10) 0.0006(11)
C15 0.0127(13) 0.0202(15) 0.0154(14) -0.0043(11) -0.0053(11) 0.0013(11)
C16 0.0106(13) 0.0219(14) 0.0185(15) 0.0027(11) -0.0036(10) -0.0029(10)
C21 0.0253(17) 0.062(3) 0.0184(16) -0.0033(17) 0.0070(13) -0.0090(18)
C22 0.0302(19) 0.037(2) 0.0298(19) -0.0163(16) 0.0009(15) 0.0117(15)
C23 0.0309(18) 0.0176(15) 0.0347(19) 0.0032(13) -0.0067(15) 0.0017(13)
C24 0.0265(16) 0.0342(17) 0.0126(14) 0.0022(12) -0.0002(12) -0.0034(14)
C25 0.0321(18) 0.0218(15) 0.0212(16) -0.0096(13) -0.0049(14) 0.0054(13)
C26 0.0278(16) 0.0248(15) 0.0329(18) 0.0100(13) -0.0038(17) -0.0061(14)
O1 0.152(5) 0.042(2) 0.047(2) 0.0036(17) 0.024(3) 0.006(2)

loop_
_atom_type_symbol
_atom_type_description
_atom_type_scat_dispersion_real
_atom_type_scat_dispersion_imag
_atom_type_scat_source
C C 0.0033 0.0016 'International Tables Vol C Tables 4.2.6.8 and 6.1.1.4'
H H 0.0000 0.0000 'International Tables Vol C Tables 4.2.6.8 and 6.1.1.4'
Cl Cl 0.1484 0.1585 'International Tables Vol C Tables 4.2.6.8 and 6.1.1.4'
N N 0.0061 0.0033 'International Tables Vol C Tables 4.2.6.8 and 6.1.1.4'
O O 0.0106 0.0060 'International Tables Vol C Tables 4.2.6.8 and 6.1.1.4'
Ru Ru -1.2594 0.8363 'International Tables Vol C Tables 4.2.6.8 and 6.1.1.4'

loop_
_geom_angle_atom_site_label_1
_geom_angle_atom_site_label_2
_geom_angle_atom_site_label_3
_geom_angle
_geom_angle_site_symmetry_1
_geom_angle_site_symmetry_3
_geom_angle_publ_flag
C1 Ru1 C16 114.88(11) . . ?
C1 Ru1 C12 92.40(12) . . ?
C16 Ru1 C12 68.35(11) . . ?
C1 Ru1 C13 120.21(12) . . ?
C16 Ru1 C13 80.64(11) . . ?
C12 Ru1 C13 37.40(11) . . ?
C1 Ru1 C11 90.23(11) . . ?
C16 Ru1 C11 37.49(11) . . ?
C12 Ru1 C11 38.03(12) . . ?
C13 Ru1 C11 67.94(12) . . ?
C1 Ru1 C15 152.57(12) . . ?
C16 Ru1 C15 37.84(11) . . ?
C12 Ru1 C15 79.80(11) . . ?
C13 Ru1 C15 67.27(11) . . ?
C11 Ru1 C15 67.42(11) . . ?
C1 Ru1 C14 157.95(11) . . ?
C16 Ru1 C14 67.09(11) . . ?
C12 Ru1 C14 67.40(11) . . ?
C13 Ru1 C14 37.79(11) . . ?
C11 Ru1 C14 79.26(11) . . ?
C15 Ru1 C14 36.20(11) . . ?
C1 Ru1 Cl1 87.15(9) . . ?
C16 Ru1 Cl1 157.89(8) . . ?
C12 Ru1 Cl1 114.76(9) . . ?
C13 Ru1 Cl1 89.96(9) . . ?
C11 Ru1 Cl1 152.56(9) . . ?
C15 Ru1 Cl1 120.05(9) . . ?
C14 Ru1 Cl1 93.30(8) . . ?
C1 Ru1 Cl2 87.85(8) . . ?
C16 Ru1 Cl2 91.32(8) . . ?
C12 Ru1 Cl2 157.67(9) . . ?
C13 Ru1 Cl2 151.67(8) . . ?
C11 Ru1 Cl2 119.66(9) . . ?
C15 Ru1 Cl2 89.77(8) . . ?
C14 Ru1 Cl2 114.20(8) . . ?
Cl1 Ru1 Cl2 87.55(3) . . ?
C1 N1 C2 178.6(3) . . ?
N1 C1 Ru1 176.1(3) . . ?
N1 C2 C4 110.0(2) . . ?
N1 C2 C3 109.1(2) . . ?
C4 C2 C3 112.8(2) . . ?
N1 C2 H2 108.3 . . ?
C4 C2 H2 108.3 . . ?
C3 C2 H2 108.3 . . ?
C2 C3 H3A 109.5 . . ?
C2 C3 H3B 109.5 . . ?
H3A C3 H3B 109.5 . . ?
C2 C3 H3C 109.5 . . ?
H3A C3 H3C 109.5 . . ?
H3B C3 H3C 109.5 . . ?
C9 C4 C5 119.8(3) . . ?
C9 C4 C2 119.6(3) . . ?
C5 C4 C2 120.5(3) . . ?
C4 C5 C6 119.6(4) . . ?
C4 C5 H5 120.2 . . ?
C6 C5 H5 120.2 . . ?
C7 C6 C5 120.8(4) . . ?
C7 C6 H6 119.6 . . ?
C5 C6 H6 119.6 . . ?
C6 C7 C8 119.9(3) . . ?
C6 C7 H7 120.0 . . ?
C8 C7 H7 120.0 . . ?
C7 C8 C9 120.0(3) . . ?
C7 C8 H8 120.0 . . ?
C9 C8 H8 120.0 . . ?
C4 C9 C8 119.9(3) . . ?
C4 C9 H9 120.1 . . ?
C8 C9 H9 120.1 . . ?
C16 C11 C12 120.0(3) . . ?
C16 C11 C21 120.4(3) . . ?
C12 C11 C21 119.6(3) . . ?
C16 C11 Ru1 70.56(16) . . ?
C12 C11 Ru1 70.91(17) . . ?
C21 C11 Ru1 130.3(2) . . ?
C13 C12 C11 119.7(3) . . ?
C13 C12 C22 121.0(3) . . ?
C11 C12 C22 119.3(3) . . ?
C13 C12 Ru1 71.33(17) . . ?
C11 C12 Ru1 71.06(16) . . ?
C22 C12 Ru1 129.5(2) . . ?
C12 C13 C14 120.2(3) . . ?
C12 C13 C23 121.6(3) . . ?
C14 C13 C23 118.2(3) . . ?
C12 C13 Ru1 71.27(17) . . ?
C14 C13 Ru1 73.46(17) . . ?
C23 C13 Ru1 128.6(2) . . ?
C15 C14 C13 119.9(3) . . ?
C15 C14 C24 122.0(3) . . ?
C13 C14 C24 118.1(3) . . ?
C15 C14 Ru1 71.56(17) . . ?
C13 C14 Ru1 68.75(17) . . ?
C24 C14 Ru1 131.7(2) . . ?
C14 C15 C16 119.6(3) . . ?
C14 C15 C25 121.0(3) . . ?
C16 C15 C25 119.3(3) . . ?
C14 C15 Ru1 72.24(17) . . ?
C16 C15 Ru1 68.40(16) . . ?
C25 C15 Ru1 128.4(2) . . ?
C11 C16 C15 120.4(3) . . ?
C11 C16 C26 119.5(3) . . ?
C15 C16 C26 120.0(3) . . ?
C11 C16 Ru1 71.95(17) . . ?
C15 C16 Ru1 73.75(17) . . ?
C26 C16 Ru1 129.5(2) . . ?
C11 C21 H21A 109.5 . . ?
C11 C21 H21B 109.5 . . ?
H21A C21 H21B 109.5 . . ?
C11 C21 H21C 109.5 . . ?
H21A C21 H21C 109.5 . . ?
H21B C21 H21C 109.5 . . ?
C12 C22 H22A 109.5 . . ?
C12 C22 H22B 109.5 . . ?
H22A C22 H22B 109.5 . . ?
C12 C22 H22C 109.5 . . ?
H22A C22 H22C 109.5 . . ?
H22B C22 H22C 109.5 . . ?
C13 C23 H23A 109.5 . . ?
C13 C23 H23B 109.5 . . ?
H23A C23 H23B 109.5 . . ?
C13 C23 H23C 109.5 . . ?
H23A C23 H23C 109.5 . . ?
H23B C23 H23C 109.5 . . ?
C14 C24 H24A 109.5 . . ?
C14 C24 H24B 109.5 . . ?
H24A C24 H24B 109.5 . . ?
C14 C24 H24C 109.5 . . ?
H24A C24 H24C 109.5 . . ?
H24B C24 H24C 109.5 . . ?
C15 C25 H25A 109.5 . . ?
C15 C25 H25B 109.5 . . ?
H25A C25 H25B 109.5 . . ?
C15 C25 H25C 109.5 . . ?
H25A C25 H25C 109.5 . . ?
H25B C25 H25C 109.5 . . ?
C16 C26 H26A 109.5 . . ?
C16 C26 H26B 109.5 . . ?
H26A C26 H26B 109.5 . . ?
C16 C26 H26C 109.5 . . ?
H26A C26 H26C 109.5 . . ?
H26B C26 H26C 109.5 . . ?
H12 O1 H11 103(7) . . ?

loop_
_geom_bond_atom_site_label_1
_geom_bond_atom_site_label_2
_geom_bond_distance
_geom_bond_site_symmetry_2
_geom_bond_publ_flag
Ru1 C1 1.961(3) . ?
Ru1 C16 2.190(3) . ?
Ru1 C12 2.207(3) . ?
Ru1 C13 2.207(3) . ?
Ru1 C11 2.209(3) . ?
Ru1 C15 2.262(3) . ?
Ru1 C14 2.271(3) . ?
Ru1 Cl1 2.4136(8) . ?
Ru1 Cl2 2.4190(7) . ?
N1 C1 1.151(4) . ?
N1 C2 1.457(4) . ?
C2 C4 1.517(4) . ?
C2 C3 1.519(4) . ?
C2 H2 1.0000 . ?
C3 H3A 0.9800 . ?
C3 H3B 0.9800 . ?
C3 H3C 0.9800 . ?
C4 C9 1.387(5) . ?
C4 C5 1.393(5) . ?
C5 C6 1.394(5) . ?
C5 H5 0.9500 . ?
C6 C7 1.367(6) . ?
C6 H6 0.9500 . ?
C7 C8 1.389(6) . ?
C7 H7 0.9500 . ?
C8 C9 1.396(5) . ?
C8 H8 0.9500 . ?
C9 H9 0.9500 . ?
C11 C16 1.414(4) . ?
C11 C12 1.439(4) . ?
C11 C21 1.514(4) . ?
C12 C13 1.415(4) . ?
C12 C22 1.515(4) . ?
C13 C14 1.451(4) . ?
C13 C23 1.502(4) . ?
C14 C15 1.408(4) . ?
C14 C24 1.509(4) . ?
C15 C16 1.445(4) . ?
C15 C25 1.516(4) . ?
C16 C26 1.509(4) . ?
C21 H21A 0.9800 . ?
C21 H21B 0.9800 . ?
C21 H21C 0.9800 . ?
C22 H22A 0.9800 . ?
C22 H22B 0.9800 . ?
C22 H22C 0.9800 . ?
C23 H23A 0.9800 . ?
C23 H23B 0.9800 . ?
C23 H23C 0.9800 . ?
C24 H24A 0.9800 . ?
C24 H24B 0.9800 . ?
C24 H24C 0.9800 . ?
C25 H25A 0.9800 . ?
C25 H25B 0.9800 . ?
C25 H25C 0.9800 . ?
C26 H26A 0.9800 . ?
C26 H26B 0.9800 . ?
C26 H26C 0.9800 . ?
O1 H12 0.96(3) . ?
O1 H11 0.95(3) . ?

loop_
_geom_hbond_atom_site_label_D
_geom_hbond_atom_site_label_H
_geom_hbond_atom_site_label_A
_geom_hbond_distance_DH
_geom_hbond_distance_HA
_geom_hbond_distance_DA
_geom_hbond_angle_DHA
_geom_hbond_site_symmetry_A
_geom_hbond_publ_flag
C2 H2 Cl2 1.00 2.75 3.688(3) 156.8 3_645 yes
O1 H12 Cl1 0.96(3) 2.45(6) 3.263(4) 142(7) 3_655 yes
O1 H11 Cl2 0.95(3) 2.27(3) 3.197(4) 164(7) . yes
